data_4304872
loop_
_publ_author_name
'Zhaorui Pan'
'You Song'
'Yan Jiao'
'Zhijie Fang'
'Yizhi Li'
'Hegen Zheng'

_publ_section_title
;
Syntheses, Structures, Photoluminescence, and Magnetic Properties of
Phenanthrene-Based Carboxylic Acid Coordination Polymers
;
_journal_name_full 'Inorganic Chemistry'
_journal_page_first 5162
_journal_page_last 5168
_journal_paper_doi 10.1021/ic702473y
_journal_volume 47
_journal_year 2008
_chemical_formula_moiety 'C38 H38 Co O14'
_chemical_formula_sum 'C38 H38 Co O14'
_chemical_formula_weight 777.61
_chemical_name_systematic
; 
 ? 
;
_space_group_IT_number 2
_symmetry_cell_setting triclinic
_symmetry_space_group_name_Hall '-P 1'
_symmetry_space_group_name_H-M 'P -1'
_atom_sites_solution_hydrogens geom
_atom_sites_solution_primary direct
_atom_sites_solution_secondary difmap
_audit_creation_method SHELXL-97
_cell_angle_alpha 104.144(3)
_cell_angle_beta 90.345(3)
_cell_angle_gamma 104.269(3)
_cell_formula_units_Z 2
_cell_length_a 7.4524(12)
_cell_length_b 13.623(2)
_cell_length_c 18.469(3)
_cell_measurement_reflns_used 711
_cell_measurement_temperature 293(2)
_cell_measurement_theta_max 21.55
_cell_measurement_theta_min 3.10
_cell_volume 1757.7(5)
_computing_structure_refinement 'SHELXL-97 (Sheldrick, 1997)'
_computing_structure_solution 'SHELXS-97 (Sheldrick, 1990)'
_diffrn_ambient_temperature 293(2)
_diffrn_measured_fraction_theta_full 0.982
_diffrn_measured_fraction_theta_max 0.982
_diffrn_radiation_monochromator graphite
_diffrn_radiation_source 'fine-focus sealed tube'
_diffrn_radiation_type MoK\a
_diffrn_radiation_wavelength 0.71073
_diffrn_reflns_av_R_equivalents 0.0376
_diffrn_reflns_av_sigmaI/netI 0.1092
_diffrn_reflns_limit_h_max 8
_diffrn_reflns_limit_h_min -8
_diffrn_reflns_limit_k_max 15
_diffrn_reflns_limit_k_min -16
_diffrn_reflns_limit_l_max 21
_diffrn_reflns_limit_l_min -15
_diffrn_reflns_number 8824
_diffrn_reflns_theta_full 25.00
_diffrn_reflns_theta_max 25.00
_diffrn_reflns_theta_min 1.71
_exptl_absorpt_coefficient_mu 0.560
_exptl_absorpt_correction_T_max 0.91
_exptl_absorpt_correction_T_min 0.87
_exptl_absorpt_correction_type muti-scan
_exptl_crystal_colour red
_exptl_crystal_density_diffrn 1.469
_exptl_crystal_density_method 'not measured'
_exptl_crystal_F_000 810
_exptl_crystal_size_max 0.25
_exptl_crystal_size_mid 0.20
_exptl_crystal_size_min 0.15
_refine_diff_density_max 0.547
_refine_diff_density_min -0.572
_refine_diff_density_rms 0.060
_refine_ls_extinction_method none
_refine_ls_goodness_of_fit_ref 0.937
_refine_ls_hydrogen_treatment constr
_refine_ls_matrix_type full
_refine_ls_number_parameters 489
_refine_ls_number_reflns 6078
_refine_ls_number_restraints 0
_refine_ls_restrained_S_all 0.937
_refine_ls_R_factor_all 0.0949
_refine_ls_R_factor_gt 0.0556
_refine_ls_shift/su_max 0.000
_refine_ls_shift/su_mean 0.000
_refine_ls_structure_factor_coef Fsqd
_refine_ls_weighting_details 'calc w=1/[\s^2^(Fo^2^)+(0.0000P)^2^+0.0000P] where P=(Fo^2^+2Fc^2^)/3'
_refine_ls_weighting_scheme calc
_refine_ls_wR_factor_gt 0.0714
_refine_ls_wR_factor_ref 0.0785
_reflns_number_gt 3883
_reflns_number_total 6078
_reflns_threshold_expression >2sigma(I)
_cod_data_source_file ic702473y-file006.cif
_cod_data_source_block 60517dm
_cod_depositor_comments
;
The following automatic conversions were performed:
'_symmetry_cell_setting' value 'Triclinic' changed to 'triclinic'
according to '/home/saulius/struct/CIF-dictionaries/cif_core.dic'
dictionary named 'cif_core.dic' version 2.4.1 from 2010-06-29.

Automatic conversion script
Id: cif_fix_enum 1527 2010-12-29 10:47:43Z saulius 
;
_cod_original_cell_volume 1757.8(5)
_cod_original_sg_symbol_Hall -P1
_cod_original_sg_symbol_H-M 'P -1 '
_cod_database_code 4304872

loop_
_symmetry_equiv_pos_as_xyz
'x, y, z'
'-x, -y, -z'

loop_
_atom_site_label
_atom_site_type_symbol
_atom_site_fract_x
_atom_site_fract_y
_atom_site_fract_z
_atom_site_U_iso_or_equiv
_atom_site_adp_type
_atom_site_occupancy
_atom_site_symmetry_multiplicity
_atom_site_calc_flag
_atom_site_refinement_flags
_atom_site_disorder_assembly
_atom_site_disorder_group
C1 C 0.4806(5) 0.4792(3) 0.1586(2) 0.0351(10) Uani 1 1 d . . .
C2 C 0.5343(5) 0.4364(3) 0.2215(2) 0.0320(10) Uani 1 1 d . . .
C3 C 0.5293(5) 0.3331(3) 0.2046(2) 0.0381(10) Uani 1 1 d . . .
H3 H 0.5027 0.2935 0.1553 0.046 Uiso 1 1 calc R . .
C4 C 0.5643(5) 0.2842(3) 0.2615(2) 0.0356(10) Uani 1 1 d . . .
C5 C 0.5468(5) 0.1746(3) 0.2429(2) 0.0410(11) Uani 1 1 d . . .
H5 H 0.5085 0.1349 0.1943 0.049 Uiso 1 1 calc R . .
C6 C 0.5862(5) 0.1269(3) 0.2963(2) 0.0416(11) Uani 1 1 d . . .
C7 C 0.5044(6) -0.0432(3) 0.2133(2) 0.0566(13) Uani 1 1 d . . .
H7A H 0.3770 -0.0436 0.2048 0.085 Uiso 1 1 calc R . .
H7B H 0.5128 -0.1130 0.2110 0.085 Uiso 1 1 calc R . .
H7C H 0.5759 -0.0176 0.1756 0.085 Uiso 1 1 calc R . .
C8 C 0.6427(6) 0.1883(3) 0.3701(2) 0.0443(11) Uani 1 1 d . . .
C9 C 0.7239(6) 0.1877(3) 0.4951(2) 0.0687(15) Uani 1 1 d . . .
H9A H 0.8347 0.2433 0.4998 0.103 Uiso 1 1 calc R . .
H9B H 0.7431 0.1401 0.5233 0.103 Uiso 1 1 calc R . .
H9C H 0.6229 0.2164 0.5139 0.103 Uiso 1 1 calc R . .
C10 C 0.6561(5) 0.2932(3) 0.3886(2) 0.0433(11) Uani 1 1 d . . .
H10 H 0.6917 0.3320 0.4376 0.052 Uiso 1 1 calc R . .
C11 C 0.6168(5) 0.3442(3) 0.3343(2) 0.0347(10) Uani 1 1 d . . .
C12 C 0.6315(5) 0.4561(3) 0.3523(2) 0.0336(10) Uani 1 1 d . . .
C13 C 0.6901(5) 0.5228(3) 0.4240(2) 0.0438(11) Uani 1 1 d . . .
H13 H 0.7226 0.4946 0.4617 0.053 Uiso 1 1 calc R . .
C14 C 0.7008(6) 0.6276(3) 0.4403(2) 0.0424(11) Uani 1 1 d . . .
C15 C 0.8087(6) 0.6572(3) 0.5677(2) 0.0665(15) Uani 1 1 d . . .
H15A H 0.7079 0.6021 0.5753 0.100 Uiso 1 1 calc R . .
H15B H 0.8381 0.7129 0.6127 0.100 Uiso 1 1 calc R . .
H15C H 0.9155 0.6304 0.5555 0.100 Uiso 1 1 calc R . .
C16 C 0.6518(5) 0.6717(3) 0.3837(2) 0.0425(11) Uani 1 1 d . . .
C17 C 0.6162(6) 0.8262(3) 0.3530(2) 0.0561(13) Uani 1 1 d . . .
H17A H 0.6854 0.8134 0.3095 0.084 Uiso 1 1 calc R . .
H17B H 0.6421 0.9002 0.3750 0.084 Uiso 1 1 calc R . .
H17C H 0.4859 0.7987 0.3388 0.084 Uiso 1 1 calc R . .
C18 C 0.5948(5) 0.6093(3) 0.3140(2) 0.0383(11) Uani 1 1 d . . .
H18 H 0.5622 0.6389 0.2771 0.046 Uiso 1 1 calc R . .
C19 C 0.5834(5) 0.5003(3) 0.2956(2) 0.0331(10) Uani 1 1 d . . .
C20 C -0.1713(5) 0.6862(3) 0.0585(2) 0.0291(9) Uani 1 1 d . . .
C21 C -0.1245(5) 0.8016(2) 0.0971(2) 0.0261(9) Uani 1 1 d . . .
C22 C -0.1714(5) 0.8656(3) 0.0587(2) 0.0309(10) Uani 1 1 d . . .
H22 H -0.2319 0.8371 0.0112 0.037 Uiso 1 1 calc R . .
C23 C -0.1295(5) 0.9762(3) 0.0899(2) 0.0282(9) Uani 1 1 d . . .
C24 C -0.1844(5) 1.0402(3) 0.0490(2) 0.0352(10) Uani 1 1 d . . .
H24 H -0.2430 1.0105 0.0013 0.042 Uiso 1 1 calc R . .
C25 C -0.1518(5) 1.1454(3) 0.0791(2) 0.0341(10) Uani 1 1 d . . .
C26 C -0.3220(6) 1.1719(3) -0.0204(2) 0.0643(15) Uani 1 1 d . . .
H26A H -0.2487 1.1515 -0.0613 0.096 Uiso 1 1 calc R . .
H26B H -0.3795 1.2238 -0.0298 0.096 Uiso 1 1 calc R . .
H26C H -0.4162 1.1118 -0.0158 0.096 Uiso 1 1 calc R . .
C27 C -0.0538(5) 1.1904(3) 0.1496(2) 0.0332(10) Uani 1 1 d . . .
C28 C 0.0481(5) 1.3477(3) 0.2466(2) 0.0497(12) Uani 1 1 d . . .
H28A H -0.0341 1.3179 0.2800 0.075 Uiso 1 1 calc R . .
H28B H 0.0550 1.4210 0.2560 0.075 Uiso 1 1 calc R . .
H28C H 0.1695 1.3384 0.2549 0.075 Uiso 1 1 calc R . .
C29 C -0.0014(5) 1.1300(3) 0.1901(2) 0.0333(10) Uani 1 1 d . . .
H29 H 0.0614 1.1613 0.2370 0.040 Uiso 1 1 calc R . .
C30 C -0.0418(5) 1.0191(3) 0.1615(2) 0.0290(9) Uani 1 1 d . . .
C31 C -0.0025(5) 0.9506(3) 0.2049(2) 0.0270(9) Uani 1 1 d . . .
C32 C -0.0382(5) 0.8415(3) 0.1707(2) 0.0285(9) Uani 1 1 d . . .
C33 C 0.0057(5) 0.7761(3) 0.2135(2) 0.0302(9) Uani 1 1 d . . .
H33 H -0.0119 0.7051 0.1911 0.036 Uiso 1 1 calc R . .
C34 C 0.0725(5) 0.8138(3) 0.2859(2) 0.0317(10) Uani 1 1 d . . .
C35 C 0.0974(5) 0.6479(3) 0.2987(2) 0.0485(12) Uani 1 1 d . . .
H35A H -0.0311 0.6134 0.2845 0.073 Uiso 1 1 calc R . .
H35B H 0.1429 0.6174 0.3344 0.073 Uiso 1 1 calc R . .
H35C H 0.1677 0.6399 0.2553 0.073 Uiso 1 1 calc R . .
C36 C 0.1003(5) 0.9222(3) 0.3207(2) 0.0346(10) Uani 1 1 d . . .
C37 C 0.1773(6) 1.0569(3) 0.4335(2) 0.0657(15) Uani 1 1 d . . .
H37A H 0.2671 1.1018 0.4110 0.099 Uiso 1 1 calc R . .
H37B H 0.2177 1.0671 0.4849 0.099 Uiso 1 1 calc R . .
H37C H 0.0597 1.0734 0.4310 0.099 Uiso 1 1 calc R . .
C38 C 0.0639(5) 0.9873(3) 0.2806(2) 0.0345(10) Uani 1 1 d . . .
H38 H 0.0834 1.0582 0.3038 0.041 Uiso 1 1 calc R . .
Co1 Co 0.0000 0.5000 0.0000 0.02648(19) Uani 1 2 d S . .
Co2 Co 0.5000 0.5000 0.0000 0.0272(2) Uani 1 2 d S . .
O1 O 0.5613(3) 0.46430(19) 0.09990(13) 0.0375(7) Uani 1 1 d . . .
O2 O 0.3516(4) 0.5248(2) 0.16909(14) 0.0523(8) Uani 1 1 d . . .
O3 O 0.6688(4) 0.7759(2) 0.40622(16) 0.0550(8) Uani 1 1 d . . .
O4 O 0.7563(4) 0.6959(2) 0.50794(16) 0.0601(9) Uani 1 1 d . . .
O5 O 0.6807(4) 0.1330(2) 0.41826(16) 0.0577(9) Uani 1 1 d . . .
O6 O 0.5743(4) 0.0228(2) 0.28488(16) 0.0546(9) Uani 1 1 d . . .
O7 O -0.0434(3) 0.64109(16) 0.05276(14) 0.0354(7) Uani 1 1 d . . .
O8 O 0.1162(4) 0.75644(18) 0.33148(14) 0.0444(8) Uani 1 1 d . . .
O9 O 0.1586(4) 0.95071(18) 0.39436(15) 0.0507(8) Uani 1 1 d . . .
O10 O -0.0199(4) 1.29695(17) 0.17169(15) 0.0451(8) Uani 1 1 d . . .
O11 O -0.2067(4) 1.21391(18) 0.04662(15) 0.0503(8) Uani 1 1 d . . .
O12 O -0.3377(3) 0.64609(17) 0.03440(15) 0.0434(8) Uani 1 1 d . . .
O13 O 0.2755(3) 0.56357(16) 0.04943(12) 0.0290(6) Uani 1 1 d . . .
H13A H 0.4055 0.5951 0.0543 0.035 Uiso 1 1 d R . .
H13B H 0.2542 0.5629 0.1004 0.035 Uiso 1 1 d R . .
O14 O -0.0827(3) 0.44919(16) 0.09463(12) 0.0359(7) Uani 1 1 d . . .
H14A H -0.2079 0.4520 0.1037 0.043 Uiso 1 1 d R . .
H14B H -0.0636 0.3849 0.0995 0.043 Uiso 1 1 d R . .

loop_
_atom_site_aniso_label
_atom_site_aniso_U_11
_atom_site_aniso_U_22
_atom_site_aniso_U_33
_atom_site_aniso_U_23
_atom_site_aniso_U_13
_atom_site_aniso_U_12
C1 0.032(3) 0.042(3) 0.029(3) 0.008(2) -0.002(2) 0.007(2)
C2 0.029(2) 0.046(3) 0.025(2) 0.014(2) 0.0038(18) 0.013(2)
C3 0.035(3) 0.052(3) 0.026(2) 0.009(2) 0.002(2) 0.011(2)
C4 0.034(2) 0.048(3) 0.032(3) 0.019(2) 0.007(2) 0.013(2)
C5 0.041(3) 0.050(3) 0.035(3) 0.015(2) 0.003(2) 0.013(2)
C6 0.041(3) 0.043(3) 0.046(3) 0.018(2) 0.008(2) 0.012(2)
C7 0.061(3) 0.048(3) 0.061(4) 0.012(3) 0.006(3) 0.015(3)
C8 0.046(3) 0.059(3) 0.036(3) 0.024(2) 0.005(2) 0.018(2)
C9 0.101(4) 0.080(4) 0.042(3) 0.033(3) -0.001(3) 0.038(3)
C10 0.051(3) 0.047(3) 0.034(3) 0.014(2) -0.003(2) 0.012(2)
C11 0.030(2) 0.051(3) 0.029(3) 0.016(2) 0.0042(19) 0.013(2)
C12 0.032(2) 0.042(2) 0.028(2) 0.013(2) -0.0003(19) 0.007(2)
C13 0.049(3) 0.058(3) 0.030(3) 0.020(2) -0.003(2) 0.015(2)
C14 0.046(3) 0.046(3) 0.033(3) 0.008(2) -0.001(2) 0.012(2)
C15 0.084(4) 0.078(3) 0.030(3) 0.009(3) -0.015(3) 0.012(3)
C16 0.045(3) 0.043(3) 0.041(3) 0.011(2) 0.000(2) 0.015(2)
C17 0.061(3) 0.049(3) 0.061(3) 0.020(3) -0.001(3) 0.013(2)
C18 0.038(3) 0.047(3) 0.035(3) 0.021(2) 0.003(2) 0.011(2)
C19 0.029(2) 0.043(2) 0.028(2) 0.011(2) 0.0012(19) 0.010(2)
C20 0.036(3) 0.027(2) 0.024(2) 0.0098(18) 0.0006(19) 0.005(2)
C21 0.027(2) 0.019(2) 0.032(2) 0.0040(18) -0.0002(18) 0.0072(17)
C22 0.030(2) 0.029(2) 0.033(2) 0.0057(19) 0.0018(19) 0.0084(18)
C23 0.031(2) 0.023(2) 0.032(2) 0.0096(19) 0.0049(19) 0.0084(18)
C24 0.041(3) 0.030(2) 0.035(3) 0.010(2) 0.001(2) 0.0074(19)
C25 0.040(3) 0.025(2) 0.044(3) 0.020(2) 0.006(2) 0.0096(19)
C26 0.065(3) 0.051(3) 0.083(4) 0.041(3) -0.024(3) 0.004(3)
C27 0.039(3) 0.025(2) 0.036(3) 0.008(2) 0.005(2) 0.0081(19)
C28 0.064(3) 0.025(2) 0.058(3) 0.008(2) 0.007(3) 0.011(2)
C29 0.036(2) 0.026(2) 0.034(3) 0.0037(19) -0.0018(19) 0.0054(19)
C30 0.028(2) 0.025(2) 0.034(2) 0.0075(19) 0.0046(19) 0.0064(18)
C31 0.026(2) 0.022(2) 0.033(2) 0.0061(19) 0.0016(18) 0.0053(18)
C32 0.028(2) 0.024(2) 0.035(2) 0.0124(19) 0.0025(19) 0.0045(17)
C33 0.036(2) 0.0160(19) 0.037(3) 0.0057(18) 0.003(2) 0.0064(17)
C34 0.032(2) 0.030(2) 0.034(3) 0.011(2) 0.0012(19) 0.0068(19)
C35 0.064(3) 0.034(2) 0.053(3) 0.017(2) -0.002(2) 0.018(2)
C36 0.039(3) 0.030(2) 0.031(3) 0.003(2) -0.002(2) 0.008(2)
C37 0.114(4) 0.040(3) 0.035(3) -0.002(2) -0.014(3) 0.017(3)
C38 0.039(3) 0.021(2) 0.039(3) 0.001(2) -0.003(2) 0.0062(19)
Co1 0.0300(5) 0.0236(4) 0.0281(5) 0.0076(4) 0.0006(4) 0.0098(3)
Co2 0.0276(4) 0.0262(4) 0.0267(5) 0.0077(4) -0.0012(4) 0.0037(3)
O1 0.0380(17) 0.0594(18) 0.0259(17) 0.0211(15) 0.0068(13) 0.0217(14)
O2 0.058(2) 0.083(2) 0.0330(18) 0.0211(16) 0.0064(15) 0.0432(18)
O3 0.074(2) 0.0466(19) 0.046(2) 0.0106(16) -0.0087(17) 0.0210(17)
O4 0.083(2) 0.059(2) 0.0327(19) 0.0036(16) -0.0143(17) 0.0162(18)
O5 0.087(2) 0.0583(19) 0.039(2) 0.0239(17) -0.0054(17) 0.0275(18)
O6 0.074(2) 0.0487(19) 0.047(2) 0.0181(16) 0.0000(17) 0.0209(17)
O7 0.0387(17) 0.0226(14) 0.0454(18) 0.0026(13) -0.0008(14) 0.0147(13)
O8 0.066(2) 0.0315(16) 0.0385(18) 0.0111(14) -0.0085(15) 0.0161(15)
O9 0.085(2) 0.0338(16) 0.0309(18) 0.0023(14) -0.0149(16) 0.0163(16)
O10 0.070(2) 0.0198(15) 0.0439(19) 0.0078(14) -0.0050(16) 0.0099(14)
O11 0.074(2) 0.0333(16) 0.048(2) 0.0195(15) -0.0076(17) 0.0134(15)
O12 0.0261(16) 0.0240(14) 0.075(2) 0.0107(14) -0.0075(15) -0.0015(13)
O13 0.0205(14) 0.0384(14) 0.0242(15) 0.0054(12) -0.0030(11) 0.0031(12)
O14 0.0400(16) 0.0391(15) 0.0391(17) 0.0219(14) 0.0033(13) 0.0173(13)

loop_
_atom_type_symbol
_atom_type_description
_atom_type_scat_dispersion_real
_atom_type_scat_dispersion_imag
_atom_type_scat_source
C C 0.0033 0.0016 'International Tables Vol C Tables 4.2.6.8 and 6.1.1.4'
H H 0.0000 0.0000 'International Tables Vol C Tables 4.2.6.8 and 6.1.1.4'
O O 0.0106 0.0060 'International Tables Vol C Tables 4.2.6.8 and 6.1.1.4'
Co Co 0.3494 0.9721 'International Tables Vol C Tables 4.2.6.8 and 6.1.1.4'

loop_
_geom_angle_atom_site_label_1
_geom_angle_atom_site_label_2
_geom_angle_atom_site_label_3
_geom_angle
_geom_angle_site_symmetry_1
_geom_angle_site_symmetry_3
_geom_angle_publ_flag
O1 C1 O2 124.6(4) . . ?
O1 C1 C2 118.4(4) . . ?
O2 C1 C2 117.0(4) . . ?
C3 C2 C19 121.0(4) . . ?
C3 C2 C1 117.1(4) . . ?
C19 C2 C1 122.0(3) . . ?
C2 C3 C4 120.9(4) . . ?
C2 C3 H3 119.5 . . ?
C4 C3 H3 119.5 . . ?
C11 C4 C5 120.5(4) . . ?
C11 C4 C3 119.9(4) . . ?
C5 C4 C3 119.6(4) . . ?
C6 C5 C4 120.5(4) . . ?
C6 C5 H5 119.8 . . ?
C4 C5 H5 119.8 . . ?
O6 C6 C5 125.5(4) . . ?
O6 C6 C8 115.5(4) . . ?
C5 C6 C8 119.0(4) . . ?
O6 C7 H7A 109.5 . . ?
O6 C7 H7B 109.5 . . ?
H7A C7 H7B 109.5 . . ?
O6 C7 H7C 109.5 . . ?
H7A C7 H7C 109.5 . . ?
H7B C7 H7C 109.5 . . ?
C10 C8 O5 125.3(4) . . ?
C10 C8 C6 120.7(4) . . ?
O5 C8 C6 114.0(4) . . ?
O5 C9 H9A 109.5 . . ?
O5 C9 H9B 109.5 . . ?
H9A C9 H9B 109.5 . . ?
O5 C9 H9C 109.5 . . ?
H9A C9 H9C 109.5 . . ?
H9B C9 H9C 109.5 . . ?
C8 C10 C11 121.2(4) . . ?
C8 C10 H10 119.4 . . ?
C11 C10 H10 119.4 . . ?
C4 C11 C10 118.1(4) . . ?
C4 C11 C12 119.6(3) . . ?
C10 C11 C12 122.4(4) . . ?
C13 C12 C19 118.2(4) . . ?
C13 C12 C11 123.0(3) . . ?
C19 C12 C11 118.8(4) . . ?
C14 C13 C12 122.4(4) . . ?
C14 C13 H13 118.8 . . ?
C12 C13 H13 118.8 . . ?
O4 C14 C13 125.3(4) . . ?
O4 C14 C16 115.2(4) . . ?
C13 C14 C16 119.5(4) . . ?
O4 C15 H15A 109.5 . . ?
O4 C15 H15B 109.5 . . ?
H15A C15 H15B 109.5 . . ?
O4 C15 H15C 109.5 . . ?
H15A C15 H15C 109.5 . . ?
H15B C15 H15C 109.5 . . ?
O3 C16 C18 126.3(4) . . ?
O3 C16 C14 114.2(4) . . ?
C18 C16 C14 119.5(4) . . ?
O3 C17 H17A 109.5 . . ?
O3 C17 H17B 109.5 . . ?
H17A C17 H17B 109.5 . . ?
O3 C17 H17C 109.5 . . ?
H17A C17 H17C 109.5 . . ?
H17B C17 H17C 109.5 . . ?
C16 C18 C19 122.1(4) . . ?
C16 C18 H18 119.0 . . ?
C19 C18 H18 119.0 . . ?
C12 C19 C2 119.6(4) . . ?
C12 C19 C18 118.4(4) . . ?
C2 C19 C18 121.9(3) . . ?
O7 C20 O12 126.8(3) . . ?
O7 C20 C21 117.9(3) . . ?
O12 C20 C21 115.3(3) . . ?
C22 C21 C32 121.2(3) . . ?
C22 C21 C20 117.0(3) . . ?
C32 C21 C20 121.8(3) . . ?
C21 C22 C23 121.1(3) . . ?
C21 C22 H22 119.5 . . ?
C23 C22 H22 119.5 . . ?
C30 C23 C24 120.7(3) . . ?
C30 C23 C22 119.7(3) . . ?
C24 C23 C22 119.5(3) . . ?
C25 C24 C23 120.3(4) . . ?
C25 C24 H24 119.8 . . ?
C23 C24 H24 119.8 . . ?
O11 C25 C24 125.5(4) . . ?
O11 C25 C27 115.2(3) . . ?
C24 C25 C27 119.4(3) . . ?
O11 C26 H26A 109.5 . . ?
O11 C26 H26B 109.5 . . ?
H26A C26 H26B 109.5 . . ?
O11 C26 H26C 109.5 . . ?
H26A C26 H26C 109.5 . . ?
H26B C26 H26C 109.5 . . ?
C29 C27 O10 125.0(3) . . ?
C29 C27 C25 121.1(3) . . ?
O10 C27 C25 113.9(3) . . ?
O10 C28 H28A 109.5 . . ?
O10 C28 H28B 109.5 . . ?
H28A C28 H28B 109.5 . . ?
O10 C28 H28C 109.5 . . ?
H28A C28 H28C 109.5 . . ?
H28B C28 H28C 109.5 . . ?
C27 C29 C30 120.6(3) . . ?
C27 C29 H29 119.7 . . ?
C30 C29 H29 119.7 . . ?
C23 C30 C29 117.7(3) . . ?
C23 C30 C31 119.6(3) . . ?
C29 C30 C31 122.7(3) . . ?
C38 C31 C32 118.5(3) . . ?
C38 C31 C30 122.5(3) . . ?
C32 C31 C30 119.0(3) . . ?
C33 C32 C21 122.6(3) . . ?
C33 C32 C31 118.1(3) . . ?
C21 C32 C31 119.2(3) . . ?
C34 C33 C32 122.1(3) . . ?
C34 C33 H33 119.0 . . ?
C32 C33 H33 119.0 . . ?
C33 C34 O8 126.0(3) . . ?
C33 C34 C36 119.5(3) . . ?
O8 C34 C36 114.5(3) . . ?
O8 C35 H35A 109.5 . . ?
O8 C35 H35B 109.5 . . ?
H35A C35 H35B 109.5 . . ?
O8 C35 H35C 109.5 . . ?
H35A C35 H35C 109.5 . . ?
H35B C35 H35C 109.5 . . ?
O9 C36 C38 125.5(3) . . ?
O9 C36 C34 114.7(3) . . ?
C38 C36 C34 119.8(4) . . ?
O9 C37 H37A 109.5 . . ?
O9 C37 H37B 109.5 . . ?
H37A C37 H37B 109.5 . . ?
O9 C37 H37C 109.5 . . ?
H37A C37 H37C 109.5 . . ?
H37B C37 H37C 109.5 . . ?
C36 C38 C31 121.9(3) . . ?
C36 C38 H38 119.0 . . ?
C31 C38 H38 119.0 . . ?
O7 Co1 O7 180.00(14) . 2_565 ?
O7 Co1 O14 92.17(10) . 2_565 ?
O7 Co1 O14 87.83(9) 2_565 2_565 ?
O7 Co1 O14 87.83(10) . . ?
O7 Co1 O14 92.17(9) 2_565 . ?
O14 Co1 O14 180.0 2_565 . ?
O7 Co1 O13 94.54(9) . 2_565 ?
O7 Co1 O13 85.46(9) 2_565 2_565 ?
O14 Co1 O13 90.28(8) 2_565 2_565 ?
O14 Co1 O13 89.72(8) . 2_565 ?
O7 Co1 O13 85.46(9) . . ?
O7 Co1 O13 94.54(9) 2_565 . ?
O14 Co1 O13 89.72(8) 2_565 . ?
O14 Co1 O13 90.28(8) . . ?
O13 Co1 O13 180.00(11) 2_565 . ?
O12 Co2 O12 180.00(16) 1_655 2_565 ?
O12 Co2 O1 87.83(10) 1_655 2_665 ?
O12 Co2 O1 92.17(10) 2_565 2_665 ?
O12 Co2 O1 92.17(10) 1_655 . ?
O12 Co2 O1 87.83(10) 2_565 . ?
O1 Co2 O1 180.00(12) 2_665 . ?
O12 Co2 O13 86.54(9) 1_655 . ?
O12 Co2 O13 93.46(9) 2_565 . ?
O1 Co2 O13 89.19(9) 2_665 . ?
O1 Co2 O13 90.81(9) . . ?
O12 Co2 O13 93.46(9) 1_655 2_665 ?
O12 Co2 O13 86.54(9) 2_565 2_665 ?
O1 Co2 O13 90.81(9) 2_665 2_665 ?
O1 Co2 O13 89.19(9) . 2_665 ?
O13 Co2 O13 180.00(11) . 2_665 ?
O12 Co2 H13A 62.0 1_655 . ?
O12 Co2 H13A 118.0 2_565 . ?
O1 Co2 H13A 93.3 2_665 . ?
O1 Co2 H13A 86.7 . . ?
O13 Co2 H13A 25.1 . . ?
O13 Co2 H13A 154.9 2_665 . ?
C1 O1 Co2 127.3(3) . . ?
C16 O3 C17 117.9(3) . . ?
C14 O4 C15 118.4(3) . . ?
C8 O5 C9 117.3(3) . . ?
C6 O6 C7 117.5(3) . . ?
C20 O7 Co1 138.5(2) . . ?
C34 O8 C35 116.9(3) . . ?
C36 O9 C37 117.3(3) . . ?
C27 O10 C28 118.0(3) . . ?
C25 O11 C26 117.6(3) . . ?
C20 O12 Co2 135.4(2) . 1_455 ?
Co1 O13 Co2 120.16(10) . . ?
Co1 O13 H13A 159.8 . . ?
Co2 O13 H13A 50.6 . . ?
Co1 O13 H13B 100.1 . . ?
Co2 O13 H13B 117.5 . . ?
H13A O13 H13B 100.0 . . ?
Co1 O14 H14A 111.0 . . ?
Co1 O14 H14B 119.1 . . ?
H14A O14 H14B 110.6 . . ?

loop_
_geom_bond_atom_site_label_1
_geom_bond_atom_site_label_2
_geom_bond_distance
_geom_bond_site_symmetry_2
_geom_bond_publ_flag
C1 O1 1.241(4) . ?
C1 O2 1.259(4) . ?
C1 C2 1.512(5) . ?
C2 C3 1.356(5) . ?
C2 C19 1.421(5) . ?
C3 C4 1.429(5) . ?
C3 H3 0.9300 . ?
C4 C11 1.388(5) . ?
C4 C5 1.421(5) . ?
C5 C6 1.372(5) . ?
C5 H5 0.9300 . ?
C6 O6 1.362(4) . ?
C6 C8 1.414(5) . ?
C7 O6 1.416(4) . ?
C7 H7A 0.9600 . ?
C7 H7B 0.9600 . ?
C7 H7C 0.9600 . ?
C8 C10 1.364(5) . ?
C8 O5 1.366(4) . ?
C9 O5 1.426(4) . ?
C9 H9A 0.9600 . ?
C9 H9B 0.9600 . ?
C9 H9C 0.9600 . ?
C10 C11 1.417(5) . ?
C10 H10 0.9300 . ?
C11 C12 1.455(5) . ?
C12 C13 1.407(5) . ?
C12 C19 1.413(5) . ?
C13 C14 1.366(5) . ?
C13 H13 0.9300 . ?
C14 O4 1.353(4) . ?
C14 C16 1.414(5) . ?
C15 O4 1.425(4) . ?
C15 H15A 0.9600 . ?
C15 H15B 0.9600 . ?
C15 H15C 0.9600 . ?
C16 O3 1.351(4) . ?
C16 C18 1.357(5) . ?
C17 O3 1.431(4) . ?
C17 H17A 0.9600 . ?
C17 H17B 0.9600 . ?
C17 H17C 0.9600 . ?
C18 C19 1.422(5) . ?
C18 H18 0.9300 . ?
C20 O7 1.247(4) . ?
C20 O12 1.255(4) . ?
C20 C21 1.510(4) . ?
C21 C22 1.355(4) . ?
C21 C32 1.419(4) . ?
C22 C23 1.428(4) . ?
C22 H22 0.9300 . ?
C23 C30 1.394(4) . ?
C23 C24 1.412(4) . ?
C24 C25 1.364(4) . ?
C24 H24 0.9300 . ?
C25 O11 1.363(4) . ?
C25 C27 1.407(5) . ?
C26 O11 1.414(4) . ?
C26 H26A 0.9600 . ?
C26 H26B 0.9600 . ?
C26 H26C 0.9600 . ?
C27 C29 1.358(4) . ?
C27 O10 1.366(4) . ?
C28 O10 1.415(4) . ?
C28 H28A 0.9600 . ?
C28 H28B 0.9600 . ?
C28 H28C 0.9600 . ?
C29 C30 1.427(4) . ?
C29 H29 0.9300 . ?
C30 C31 1.447(4) . ?
C31 C38 1.406(4) . ?
C31 C32 1.423(4) . ?
C32 C33 1.418(4) . ?
C33 C34 1.353(4) . ?
C33 H33 0.9300 . ?
C34 O8 1.367(4) . ?
C34 C36 1.421(5) . ?
C35 O8 1.425(4) . ?
C35 H35A 0.9600 . ?
C35 H35B 0.9600 . ?
C35 H35C 0.9600 . ?
C36 O9 1.356(4) . ?
C36 C38 1.360(4) . ?
C37 O9 1.422(4) . ?
C37 H37A 0.9600 . ?
C37 H37B 0.9600 . ?
C37 H37C 0.9600 . ?
C38 H38 0.9300 . ?
Co1 O7 2.035(2) . ?
Co1 O7 2.035(2) 2_565 ?
Co1 O14 2.075(2) 2_565 ?
Co1 O14 2.075(2) . ?
Co1 O13 2.124(2) 2_565 ?
Co1 O13 2.124(2) . ?
Co2 O12 2.003(2) 1_655 ?
Co2 O12 2.003(2) 2_565 ?
Co2 O1 2.095(2) 2_665 ?
Co2 O1 2.095(2) . ?
Co2 O13 2.175(2) . ?
Co2 O13 2.175(2) 2_665 ?
Co2 H13A 1.7336 . ?
O12 Co2 2.003(2) 1_455 ?
O13 H13A 0.9521 . ?
O13 H13B 0.9573 . ?
O14 H14A 0.9571 . ?
O14 H14B 0.9462 . ?

loop_
_geom_hbond_atom_site_label_D
_geom_hbond_atom_site_label_H
_geom_hbond_atom_site_label_A
_geom_hbond_distance_DH
_geom_hbond_distance_HA
_geom_hbond_distance_DA
_geom_hbond_angle_DHA
_geom_hbond_site_symmetry_A
O13 H13A O12 0.95 1.94 2.867(3) 164.2 1_655
O13 H13B O2 0.96 1.70 2.488(3) 136.6 .
O14 H14A O1 0.96 1.77 2.712(3) 166.5 1_455
O14 H14B O10 0.95 2.07 2.908(3) 146.7 1_545
O14 H14B O11 0.95 2.27 3.009(3) 134.0 1_545
